data_7042301
loop_
_publ_author_name
'Nian, Yong'
'Wang, Jiang'
'Moriwaki, Hiroki'
'Soloshonok, Vadim A.'
'Liu, Hong'

_publ_section_title
;
 Analysis of crystallographic structures of Ni(ii) complexes of \a-amino
 acid Schiff bases: elucidation of the substituent effect on
 stereochemical preferences.
;
_journal_issue 13
_journal_name_full 'Dalton transactions (Cambridge, England : 2003)'
_journal_page_first 4191
_journal_page_last 4198
_journal_paper_doi 10.1039/c7dt00014f
_journal_volume 46
_journal_year 2017
_chemical_absolute_configuration ad
_chemical_formula_sum 'C28 H27 N3 Ni O3'
_chemical_formula_weight 512.23
_chemical_name_systematic
; 
 ? 
;
_space_group_crystal_system orthorhombic
_space_group_IT_number 19
_space_group_name_Hall 'P 2ac 2ab'
_space_group_name_H-M_alt 'P 21 21 21'
_symmetry_space_group_name_Hall 'P 2ac 2ab'
_symmetry_space_group_name_H-M 'P 21 21 21'
_atom_sites_solution_hydrogens geom
_audit_creation_method SHELXL-2013
_audit_update_record
;
2016-11-30 deposited with the CCDC.
2017-03-01 downloaded from the CCDC.
;
_cell_angle_alpha 90
_cell_angle_beta 90
_cell_angle_gamma 90
_cell_formula_units_Z 4
_cell_length_a 9.7857(8)
_cell_length_b 9.8844(8)
_cell_length_c 25.741(2)
_cell_measurement_reflns_used 3573
_cell_measurement_temperature 293(2)
_cell_measurement_theta_max 47.320
_cell_measurement_theta_min 4.453
_cell_volume 2489.8(3)
_computing_cell_refinement 'Bruker SMART'
_computing_data_collection 'Bruker SMART'
_computing_data_reduction 'Bruker SHELXTL'
_computing_molecular_graphics 'Bruker SHELXTL'
_computing_publication_material 'Bruker SHELXTL'
_computing_structure_refinement 'SHELXL-2013 (Sheldrick, 2013)'
_computing_structure_solution 'Bruker SHELXTL'
_diffrn_ambient_temperature 293(2)
_diffrn_measured_fraction_theta_full 1.000
_diffrn_measured_fraction_theta_max 1.000
_diffrn_measurement_device_type 'CCD area detector'
_diffrn_measurement_method 'phi and omega scans'
_diffrn_radiation_type MoK\a
_diffrn_radiation_wavelength 0.71073
_diffrn_reflns_av_R_equivalents 0.0429
_diffrn_reflns_av_unetI/netI 0.0484
_diffrn_reflns_Laue_measured_fraction_full 1.000
_diffrn_reflns_Laue_measured_fraction_max 1.000
_diffrn_reflns_limit_h_max 11
_diffrn_reflns_limit_h_min -11
_diffrn_reflns_limit_k_max 11
_diffrn_reflns_limit_k_min -9
_diffrn_reflns_limit_l_max 30
_diffrn_reflns_limit_l_min -31
_diffrn_reflns_number 14407
_diffrn_reflns_point_group_measured_fraction_full 1.000
_diffrn_reflns_point_group_measured_fraction_max 1.000
_diffrn_reflns_theta_full 25.242
_diffrn_reflns_theta_max 25.496
_diffrn_reflns_theta_min 2.207
_exptl_absorpt_coefficient_mu 0.814
_exptl_absorpt_correction_T_max 0.7456
_exptl_absorpt_correction_T_min 0.6469
_exptl_absorpt_correction_type multi-scan
_exptl_absorpt_process_details sadabs
_exptl_crystal_colour colorless
_exptl_crystal_density_diffrn 1.366
_exptl_crystal_description prismatic
_exptl_crystal_F_000 1072
_exptl_crystal_size_max 0.200
_exptl_crystal_size_mid 0.160
_exptl_crystal_size_min 0.130
_refine_diff_density_max 0.566
_refine_diff_density_min -0.414
_refine_diff_density_rms 0.061
_refine_ls_abs_structure_details
; 
 Flack x determined using 1491 quotients [(I+)-(I-)]/[(I+)+(I-)] 
 (Parsons and Flack (2004), Acta Cryst. A60, s61). 
;
_refine_ls_abs_structure_Flack 0.005(10)
_refine_ls_extinction_method none
_refine_ls_goodness_of_fit_ref 1.046
_refine_ls_hydrogen_treatment constr
_refine_ls_matrix_type full
_refine_ls_number_parameters 305
_refine_ls_number_reflns 4626
_refine_ls_number_restraints 36
_refine_ls_restrained_S_all 1.078
_refine_ls_R_factor_all 0.0589
_refine_ls_R_factor_gt 0.0505
_refine_ls_shift/su_max 0.000
_refine_ls_shift/su_mean 0.000
_refine_ls_structure_factor_coef Fsqd
_refine_ls_weighting_details 'w=1/[\s^2^(Fo^2^)+(0.0767P)^2^+0.6009P] where P=(Fo^2^+2Fc^2^)/3'
_refine_ls_weighting_scheme calc
_refine_ls_wR_factor_gt 0.1286
_refine_ls_wR_factor_ref 0.1348
_reflns_Friedel_coverage 0.750
_reflns_Friedel_fraction_full 1.000
_reflns_Friedel_fraction_max 1.000
_reflns_number_gt 3962
_reflns_number_total 4626
_reflns_threshold_expression 'I > 2\s(I)'
_cod_data_source_file c7dt00014f2.cif
_cod_data_source_block cd16563
_cod_depositor_comments 'Adding full bibliography for 7042298--7042301.cif.'
_cod_original_cell_volume 2489.9(4)
_cod_database_code 7042301
_shelx_space_group_comment
; 
The symmetry employed for this shelxl refinement is uniquely defined 
by the following loop, which should always be used as a source of 
symmetry information in preference to the above space-group names. 
They are only intended as comments. 
;
_shelx_estimated_absorpt_t_min 0.854
_shelx_estimated_absorpt_t_max 0.902
_shelxl_version_number 2013-4

loop_
_space_group_symop_operation_xyz
'x, y, z'
'-x+1/2, -y, z+1/2'
'-x, y+1/2, -z+1/2'
'x+1/2, -y+1/2, -z'

loop_
_atom_site_label
_atom_site_type_symbol
_atom_site_fract_x
_atom_site_fract_y
_atom_site_fract_z
_atom_site_U_iso_or_equiv
_atom_site_adp_type
_atom_site_occupancy
_atom_site_site_symmetry_order
_atom_site_calc_flag
_atom_site_refinement_flags_posn
_atom_site_refinement_flags_adp
Ni1 Ni 0.12754(8) 0.85286(6) 0.89895(2) 0.0490(2) Uani 1 1 d . .
O1 O 0.1462(7) 0.6390(5) 1.02391(19) 0.104(2) Uani 1 1 d . .
O2 O 0.1424(6) 0.7003(4) 0.94098(16) 0.0811(16) Uani 1 1 d . .
O3 O -0.0131(5) 1.0666(5) 0.78402(17) 0.0712(13) Uani 1 1 d . .
N1 N 0.1789(4) 0.9523(4) 0.95675(16) 0.0425(10) Uani 1 1 d . .
N2 N 0.1150(4) 1.0015(4) 0.85560(14) 0.0401(9) Uani 1 1 d . .
N3 N 0.0723(6) 0.7444(5) 0.83959(19) 0.0670(15) Uani 1 1 d . .
C1 C 0.1478(8) 0.7248(6) 0.9900(2) 0.0702(19) Uani 1 1 d . .
C2 C 0.1512(7) 0.8742(6) 1.0045(2) 0.0572(15) Uani 1 1 d . .
H2 H 0.2245 0.8901 1.0297 0.069 Uiso 1 1 calc R U
C3 C 0.2296(5) 1.0717(5) 0.95756(19) 0.0396(11) Uani 1 1 d . .
C4 C 0.2482(5) 1.1537(5) 0.91055(19) 0.0437(11) Uani 1 1 d . .
C5 C 0.3271(7) 1.2706(6) 0.9142(2) 0.0652(17) Uani 1 1 d . .
H5 H 0.3655 1.2930 0.9461 0.078 Uiso 1 1 calc R U
C6 C 0.3501(8) 1.3534(8) 0.8728(3) 0.086(2) Uani 1 1 d . .
H6 H 0.4050 1.4297 0.8761 0.103 Uiso 1 1 calc R U
C7 C 0.2909(9) 1.3221(8) 0.8263(3) 0.087(2) Uani 1 1 d . .
H7 H 0.3033 1.3792 0.7979 0.104 Uiso 1 1 calc R U
C8 C 0.2137(7) 1.2076(6) 0.8209(2) 0.0608(16) Uani 1 1 d . .
H8 H 0.1767 1.1877 0.7885 0.073 Uiso 1 1 calc R U
C9 C 0.1884(5) 1.1196(5) 0.8621(2) 0.0428(12) Uani 1 1 d . .
C10 C 0.0312(5) 0.9817(6) 0.8137(2) 0.0464(12) Uani 1 1 d . .
C11 C -0.0145(5) 0.8374(6) 0.8075(2) 0.0525(13) Uani 1 1 d . .
H11 H -0.0075 0.8114 0.7708 0.063 Uiso 1 1 calc R U
C12 C -0.1620(7) 0.8172(11) 0.8259(3) 0.099(3) Uani 1 1 d . .
H12A H -0.2215 0.7927 0.7973 0.119 Uiso 1 1 calc R U
H12B H -0.1970 0.8982 0.8425 0.119 Uiso 1 1 calc R U
C13 C -0.1486(13) 0.6988(13) 0.8657(3) 0.134(5) Uani 1 1 d . .
H13A H -0.1474 0.7327 0.9010 0.161 Uiso 1 1 calc R U
H13B H -0.2239 0.6356 0.8620 0.161 Uiso 1 1 calc R U
C14 C -0.0170(13) 0.6333(9) 0.8524(3) 0.117(4) Uani 1 1 d . .
H14A H 0.0183 0.5824 0.8817 0.140 Uiso 1 1 calc R U
H14B H -0.0275 0.5727 0.8230 0.140 Uiso 1 1 calc R U
C15 C 0.1998(10) 0.6929(8) 0.8121(3) 0.095(3) Uani 1 1 d . .
H15A H 0.2429 0.6261 0.8343 0.114 Uiso 1 1 calc R U
H15B H 0.1713 0.6468 0.7807 0.114 Uiso 1 1 calc R U
C16 C 0.3001(6) 0.7910(7) 0.7983(4) 0.129(3) Uani 1 1 d G U
C17 C 0.3947(8) 0.8310(8) 0.8355(3) 0.140(3) Uani 1 1 d G U
H17 H 0.3962 0.7889 0.8678 0.168 Uiso 1 1 calc R U
C18 C 0.4872(7) 0.9337(9) 0.8244(4) 0.158(3) Uani 1 1 d G U
H18 H 0.5506 0.9604 0.8494 0.189 Uiso 1 1 calc R U
C19 C 0.4851(7) 0.9965(7) 0.7761(5) 0.162(3) Uani 1 1 d G U
H19 H 0.5470 1.0652 0.7687 0.195 Uiso 1 1 calc R U
C20 C 0.3905(9) 0.9565(9) 0.7389(3) 0.163(3) Uani 1 1 d G U
H20 H 0.3890 0.9986 0.7066 0.196 Uiso 1 1 calc R U
C21 C 0.2980(7) 0.8538(10) 0.7500(3) 0.147(3) Uani 1 1 d G U
H21 H 0.2346 0.8271 0.7251 0.176 Uiso 1 1 calc R U
C22 C 0.2710(5) 1.1342(5) 1.0087(2) 0.0452(12) Uani 1 1 d . .
C23 C 0.1928(8) 1.2371(8) 1.0295(3) 0.077(2) Uani 1 1 d . .
H23 H 0.1124 1.2636 1.0131 0.093 Uiso 1 1 calc R U
C24 C 0.2340(9) 1.3006(10) 1.0746(3) 0.098(3) Uani 1 1 d . .
H24 H 0.1804 1.3690 1.0886 0.118 Uiso 1 1 calc R U
C25 C 0.3524(8) 1.2642(7) 1.0987(3) 0.082(2) Uani 1 1 d . .
H25 H 0.3794 1.3074 1.1291 0.098 Uiso 1 1 calc R U
C26 C 0.4313(7) 1.1634(7) 1.0777(3) 0.0688(19) Uani 1 1 d . .
H26 H 0.5123 1.1387 1.0941 0.083 Uiso 1 1 calc R U
C27 C 0.3924(6) 1.0981(5) 1.0327(2) 0.0529(13) Uani 1 1 d . .
H27 H 0.4470 1.0304 1.0187 0.063 Uiso 1 1 calc R U
C28 C 0.0155(10) 0.9172(9) 1.0278(3) 0.106(3) Uani 1 1 d . .
H28A H 0.0228 1.0080 1.0407 0.160 Uiso 1 1 calc R U
H28B H -0.0081 0.8574 1.0557 0.160 Uiso 1 1 calc R U
H28C H -0.0542 0.9135 1.0016 0.160 Uiso 1 1 calc R U

loop_
_atom_site_aniso_label
_atom_site_aniso_U_11
_atom_site_aniso_U_22
_atom_site_aniso_U_33
_atom_site_aniso_U_23
_atom_site_aniso_U_13
_atom_site_aniso_U_12
Ni1 0.0764(5) 0.0376(3) 0.0328(3) 0.0011(3) -0.0129(3) -0.0036(3)
O1 0.185(6) 0.064(3) 0.062(3) 0.028(2) -0.032(3) -0.025(4)
O2 0.152(5) 0.042(2) 0.050(2) 0.0068(18) -0.033(3) -0.013(3)
O3 0.093(3) 0.068(3) 0.053(3) 0.010(2) -0.026(2) 0.013(2)
N1 0.058(3) 0.042(2) 0.028(2) 0.0029(17) -0.0058(18) 0.001(2)
N2 0.048(2) 0.042(2) 0.030(2) -0.0008(16) 0.0012(19) 0.006(2)
N3 0.112(4) 0.045(3) 0.044(3) -0.001(2) -0.018(3) -0.014(3)
C1 0.108(5) 0.052(4) 0.050(4) 0.011(3) -0.022(4) -0.013(4)
C2 0.086(4) 0.053(3) 0.032(3) 0.006(2) -0.008(3) -0.014(3)
C3 0.043(3) 0.039(3) 0.037(3) -0.007(2) -0.005(2) 0.005(2)
C4 0.048(3) 0.044(3) 0.039(3) 0.002(2) -0.003(2) -0.001(2)
C5 0.078(4) 0.060(4) 0.057(4) 0.002(3) -0.012(3) -0.023(3)
C6 0.116(6) 0.065(4) 0.075(5) 0.010(4) -0.012(4) -0.041(5)
C7 0.123(6) 0.072(5) 0.066(5) 0.023(4) 0.004(4) -0.016(5)
C8 0.083(4) 0.052(3) 0.047(3) 0.008(3) -0.002(3) -0.011(3)
C9 0.050(3) 0.039(3) 0.039(3) 0.001(2) 0.002(2) 0.008(2)
C10 0.053(3) 0.053(3) 0.033(3) 0.000(2) -0.003(2) 0.009(3)
C11 0.060(3) 0.068(4) 0.030(3) -0.008(3) -0.003(2) -0.005(3)
C12 0.072(4) 0.144(8) 0.081(5) -0.035(5) 0.019(4) -0.032(5)
C13 0.168(10) 0.180(11) 0.055(5) -0.017(6) 0.027(6) -0.120(9)
C14 0.215(11) 0.072(5) 0.063(5) 0.004(4) -0.026(6) -0.072(7)
C15 0.149(7) 0.066(4) 0.069(5) -0.035(4) -0.049(5) 0.058(5)
C16 0.082(4) 0.129(6) 0.176(7) -0.060(5) 0.019(5) 0.035(4)
C17 0.090(4) 0.142(6) 0.187(6) -0.068(5) 0.018(5) 0.029(4)
C18 0.101(4) 0.168(6) 0.204(7) -0.060(6) 0.030(5) 0.022(4)
C19 0.106(4) 0.172(6) 0.209(7) -0.046(6) 0.049(5) 0.018(5)
C20 0.109(5) 0.173(6) 0.207(7) -0.040(6) 0.049(5) 0.025(5)
C21 0.097(4) 0.152(6) 0.191(7) -0.043(6) 0.037(5) 0.028(4)
C22 0.053(3) 0.042(3) 0.040(3) -0.005(2) -0.009(2) -0.003(2)
C23 0.073(4) 0.086(5) 0.073(4) -0.035(4) -0.013(3) 0.017(4)
C24 0.103(6) 0.102(6) 0.090(6) -0.053(5) -0.012(5) 0.010(5)
C25 0.111(6) 0.078(5) 0.056(4) -0.016(4) -0.020(4) -0.027(4)
C26 0.078(4) 0.064(4) 0.065(4) 0.018(3) -0.033(3) -0.031(4)
C27 0.058(3) 0.045(3) 0.055(3) 0.007(2) -0.010(3) -0.009(3)
C28 0.129(7) 0.110(7) 0.080(6) 0.006(5) 0.050(5) -0.017(6)

loop_
_atom_type_symbol
_atom_type_description
_atom_type_scat_dispersion_real
_atom_type_scat_dispersion_imag
_atom_type_scat_source
C C 0.0033 0.0016 'International Tables Vol C Tables 4.2.6.8 and 6.1.1.4'
H H 0.0000 0.0000 'International Tables Vol C Tables 4.2.6.8 and 6.1.1.4'
N N 0.0061 0.0033 'International Tables Vol C Tables 4.2.6.8 and 6.1.1.4'
O O 0.0106 0.0060 'International Tables Vol C Tables 4.2.6.8 and 6.1.1.4'
Ni Ni 0.3393 1.1124 'International Tables Vol C Tables 4.2.6.8 and 6.1.1.4'

loop_
_geom_angle_atom_site_label_1
_geom_angle_atom_site_label_2
_geom_angle_atom_site_label_3
_geom_angle
N2 Ni1 N1 94.66(17)
N2 Ni1 O2 178.3(2)
N1 Ni1 O2 86.67(19)
N2 Ni1 N3 86.87(19)
N1 Ni1 N3 178.4(2)
O2 Ni1 N3 91.81(19)
C1 O2 Ni1 114.9(4)
C3 N1 C2 122.6(4)
C3 N1 Ni1 127.4(4)
C2 N1 Ni1 110.0(3)
C10 N2 C9 121.9(4)
C10 N2 Ni1 113.7(3)
C9 N2 Ni1 124.4(3)
C14 N3 C11 104.5(6)
C14 N3 C15 110.4(7)
C11 N3 C15 114.4(5)
C14 N3 Ni1 114.2(5)
C11 N3 Ni1 104.6(4)
C15 N3 Ni1 108.8(4)
O1 C1 O2 124.8(6)
O1 C1 C2 120.0(6)
O2 C1 C2 115.1(5)
N1 C2 C28 110.0(5)
N1 C2 C1 107.9(5)
C28 C2 C1 110.4(6)
N1 C2 H2 109.5
C28 C2 H2 109.5
C1 C2 H2 109.5
N1 C3 C4 122.9(4)
N1 C3 C22 119.7(5)
C4 C3 C22 117.4(4)
C5 C4 C9 119.0(5)
C5 C4 C3 118.1(5)
C9 C4 C3 122.9(5)
C6 C5 C4 122.5(6)
C6 C5 H5 118.8
C4 C5 H5 118.8
C7 C6 C5 118.7(6)
C7 C6 H6 120.7
C5 C6 H6 120.7
C6 C7 C8 120.7(7)
C6 C7 H7 119.6
C8 C7 H7 119.6
C7 C8 C9 122.5(6)
C7 C8 H8 118.7
C9 C8 H8 118.7
N2 C9 C8 121.9(5)
N2 C9 C4 121.4(4)
C8 C9 C4 116.6(5)
O3 C10 N2 127.6(5)
O3 C10 C11 118.8(5)
N2 C10 C11 113.4(4)
N3 C11 C10 110.7(4)
N3 C11 C12 106.4(6)
C10 C11 C12 111.8(6)
N3 C11 H11 109.3
C10 C11 H11 109.3
C12 C11 H11 109.3
C11 C12 C13 102.8(7)
C11 C12 H12A 111.2
C13 C12 H12A 111.2
C11 C12 H12B 111.2
C13 C12 H12B 111.2
H12A C12 H12B 109.1
C14 C13 C12 104.5(7)
C14 C13 H13A 110.9
C12 C13 H13A 110.9
C14 C13 H13B 110.9
C12 C13 H13B 110.9
H13A C13 H13B 108.9
N3 C14 C13 104.3(8)
N3 C14 H14A 110.9
C13 C14 H14A 110.9
N3 C14 H14B 110.9
C13 C14 H14B 110.9
H14A C14 H14B 108.9
C16 C15 N3 117.0(5)
C16 C15 H15A 108.1
N3 C15 H15A 108.1
C16 C15 H15B 108.1
N3 C15 H15B 108.1
H15A C15 H15B 107.3
C17 C16 C21 120.0
C17 C16 C15 118.7(7)
C21 C16 C15 121.1(7)
C16 C17 C18 120.0
C16 C17 H17 120.0
C18 C17 H17 120.0
C19 C18 C17 120.0
C19 C18 H18 120.0
C17 C18 H18 120.0
C20 C19 C18 120.0
C20 C19 H19 120.0
C18 C19 H19 120.0
C19 C20 C21 120.0
C19 C20 H20 120.0
C21 C20 H20 120.0
C20 C21 C16 120.0
C20 C21 H21 120.0
C16 C21 H21 120.0
C23 C22 C27 119.4(5)
C23 C22 C3 119.4(5)
C27 C22 C3 121.0(5)
C24 C23 C22 119.9(7)
C24 C23 H23 120.0
C22 C23 H23 120.0
C25 C24 C23 120.8(8)
C25 C24 H24 119.6
C23 C24 H24 119.6
C24 C25 C26 119.4(6)
C24 C25 H25 120.3
C26 C25 H25 120.3
C25 C26 C27 121.0(6)
C25 C26 H26 119.5
C27 C26 H26 119.5
C26 C27 C22 119.4(6)
C26 C27 H27 120.3
C22 C27 H27 120.3
C2 C28 H28A 109.5
C2 C28 H28B 109.5
H28A C28 H28B 109.5
C2 C28 H28C 109.5
H28A C28 H28C 109.5
H28B C28 H28C 109.5

loop_
_geom_bond_atom_site_label_1
_geom_bond_atom_site_label_2
_geom_bond_distance
Ni1 N2 1.849(4)
Ni1 N1 1.852(4)
Ni1 O2 1.862(4)
Ni1 N3 1.943(5)
O1 C1 1.217(7)
O2 C1 1.286(7)
O3 C10 1.215(7)
N1 C3 1.281(7)
N1 C2 1.476(7)
N2 C10 1.369(6)
N2 C9 1.381(6)
N3 C14 1.441(10)
N3 C11 1.500(8)
N3 C15 1.522(10)
C1 C2 1.523(8)
C2 C28 1.518(11)
C2 H2 0.9800
C3 C4 1.467(7)
C3 C22 1.509(7)
C4 C5 1.393(8)
C4 C9 1.418(7)
C5 C6 1.363(9)
C5 H5 0.9300
C6 C7 1.365(11)
C6 H6 0.9300
C7 C8 1.367(10)
C7 H7 0.9300
C8 C9 1.394(8)
C8 H8 0.9300
C10 C11 1.504(8)
C11 C12 1.533(9)
C11 H11 0.9800
C12 C13 1.559(14)
C12 H12A 0.9700
C12 H12B 0.9700
C13 C14 1.482(16)
C13 H13A 0.9700
C13 H13B 0.9700
C14 H14A 0.9700
C14 H14B 0.9700
C15 C16 1.425(11)
C15 H15A 0.9700
C15 H15B 0.9700
C16 C17 1.3900
C16 C21 1.3900
C17 C18 1.3900
C17 H17 0.9300
C18 C19 1.3900
C18 H18 0.9300
C19 C20 1.3900
C19 H19 0.9300
C20 C21 1.3900
C20 H20 0.9300
C21 H21 0.9300
C22 C23 1.381(8)
C22 C27 1.386(8)
C23 C24 1.380(9)
C23 H23 0.9300
C24 C25 1.363(11)
C24 H24 0.9300
C25 C26 1.372(10)
C25 H25 0.9300
C26 C27 1.380(8)
C26 H26 0.9300
C27 H27 0.9300
C28 H28A 0.9600
C28 H28B 0.9600
C28 H28C 0.9600

loop_
_geom_hbond_atom_site_label_D
_geom_hbond_atom_site_label_H
_geom_hbond_atom_site_label_A
_geom_hbond_distance_DH
_geom_hbond_distance_HA
_geom_hbond_distance_DA
_geom_hbond_angle_DHA
_geom_hbond_site_symmetry_A
C15 H15B O3 0.97 2.41 3.319(8) 156.4 3_546
C14 H14A O2 0.97 2.27 2.841(10) 116.6 .
C8 H8 O3 0.93 2.21 2.787(8) 119.2 .

loop_
_geom_torsion_atom_site_label_1
_geom_torsion_atom_site_label_2
_geom_torsion_atom_site_label_3
_geom_torsion_atom_site_label_4
_geom_torsion
N1 Ni1 O2 C1 15.0(6)
N3 Ni1 O2 C1 -164.5(6)
N2 Ni1 N1 C3 -19.6(5)
O2 Ni1 N1 C3 159.4(5)
N2 Ni1 N1 C2 159.6(4)
O2 Ni1 N1 C2 -21.5(4)
N1 Ni1 N2 C10 -156.7(3)
N3 Ni1 N2 C10 22.8(4)
N1 Ni1 N2 C9 27.1(4)
N3 Ni1 N2 C9 -153.4(4)
Ni1 O2 C1 O1 173.6(7)
Ni1 O2 C1 C2 -4.1(9)
C3 N1 C2 C28 82.0(7)
Ni1 N1 C2 C28 -97.2(6)
C3 N1 C2 C1 -157.5(5)
Ni1 N1 C2 C1 23.3(6)
O1 C1 C2 N1 169.4(7)
O2 C1 C2 N1 -12.7(9)
O1 C1 C2 C28 -70.3(9)
O2 C1 C2 C28 107.6(8)
C2 N1 C3 C4 -175.5(5)
Ni1 N1 C3 C4 3.6(7)
C2 N1 C3 C22 3.6(8)
Ni1 N1 C3 C22 -177.3(4)
N1 C3 C4 C5 -168.1(5)
C22 C3 C4 C5 12.8(7)
N1 C3 C4 C9 12.6(8)
C22 C3 C4 C9 -166.5(5)
C9 C4 C5 C6 -0.6(10)
C3 C4 C5 C6 -179.9(6)
C4 C5 C6 C7 1.5(12)
C5 C6 C7 C8 -2.1(13)
C6 C7 C8 C9 1.7(12)
C10 N2 C9 C8 -18.9(8)
Ni1 N2 C9 C8 157.0(4)
C10 N2 C9 C4 164.6(5)
Ni1 N2 C9 C4 -19.4(7)
C7 C8 C9 N2 -177.2(6)
C7 C8 C9 C4 -0.6(9)
C5 C4 C9 N2 176.7(5)
C3 C4 C9 N2 -4.1(8)
C5 C4 C9 C8 0.1(8)
C3 C4 C9 C8 179.4(5)
C9 N2 C10 O3 -16.6(8)
Ni1 N2 C10 O3 167.0(5)
C9 N2 C10 C11 167.2(4)
Ni1 N2 C10 C11 -9.1(5)
C14 N3 C11 C10 150.8(6)
C15 N3 C11 C10 -88.4(6)
Ni1 N3 C11 C10 30.5(5)
C14 N3 C11 C12 29.1(7)
C15 N3 C11 C12 149.9(6)
Ni1 N3 C11 C12 -91.1(5)
O3 C10 C11 N3 168.0(5)
N2 C10 C11 N3 -15.5(6)
O3 C10 C11 C12 -73.6(7)
N2 C10 C11 C12 102.9(6)
N3 C11 C12 C13 -5.2(7)
C10 C11 C12 C13 -126.2(6)
C11 C12 C13 C14 -19.7(8)
C11 N3 C14 C13 -42.3(7)
C15 N3 C14 C13 -165.6(6)
Ni1 N3 C14 C13 71.4(7)
C12 C13 C14 N3 38.7(8)
C14 N3 C15 C16 -178.2(7)
C11 N3 C15 C16 64.4(8)
Ni1 N3 C15 C16 -52.2(8)
N3 C15 C16 C17 83.6(7)
N3 C15 C16 C21 -91.5(7)
C21 C16 C17 C18 0.0
C15 C16 C17 C18 -175.2(6)
C16 C17 C18 C19 0.0
C17 C18 C19 C20 0.0
C18 C19 C20 C21 0.0
C19 C20 C21 C16 0.0
C17 C16 C21 C20 0.0
C15 C16 C21 C20 175.0(6)
N1 C3 C22 C23 -107.5(7)
C4 C3 C22 C23 71.7(7)
N1 C3 C22 C27 78.1(7)
C4 C3 C22 C27 -102.7(6)
C27 C22 C23 C24 -1.7(11)
C3 C22 C23 C24 -176.1(7)
C22 C23 C24 C25 0.9(14)
C23 C24 C25 C26 0.1(13)
C24 C25 C26 C27 -0.2(11)
C25 C26 C27 C22 -0.6(9)
C23 C22 C27 C26 1.5(9)
C3 C22 C27 C26 175.9(5)
